data_4079744
loop_
_publ_author_name
'Phillips, Nicholas'
'Rowles, Johnny'
'Kelly, Michael J.'
'Riddlestone, Ian'
'Rees, Nicholas H.'
'Dervisi, Athanasia'
'Fallis, Ian A.'
'Aldridge, Simon'

_publ_section_title
;
 Sterically Encumbered Iridium Bis(N-heterocyclic carbene) Complexes:
 Air-Stable 14-Electron Cations and Facile Degenerate C--H Activation
;
_journal_issue 23
_journal_name_full Organometallics
_journal_page_first 8075
_journal_paper_doi 10.1021/om301060h
_journal_volume 31
_journal_year 2012
_chemical_formula_moiety 'C46 H60 Ir N4, C32 H12 B F24, 0.5(C H2 Cl2)'
_chemical_formula_sum 'C78.5 H73 B Cl F24 Ir N4'
_chemical_formula_weight 1766.90
_space_group_IT_number 2
_symmetry_cell_setting triclinic
_symmetry_space_group_name_Hall '-P 1'
_symmetry_space_group_name_H-M 'P -1'
_atom_sites_solution_hydrogens difmap
_atom_sites_solution_primary other
_audit_creation_date 12-09-05
_audit_creation_method CRYSTALS_ver_14.23
_cell_angle_alpha 100.9174(8)
_cell_angle_beta 104.0419(7)
_cell_angle_gamma 94.8383(9)
_cell_formula_units_Z 2
_cell_length_a 12.6230(2)
_cell_length_b 16.3790(3)
_cell_length_c 19.2977(3)
_cell_measurement_reflns_used 15437
_cell_measurement_temperature 150
_cell_measurement_theta_max 27
_cell_measurement_theta_min 5
_cell_volume 3764.84(11)
_computing_cell_refinement 'DENZO/SCALEPACK (Otwinowski & Minor, 1997)'
_computing_data_collection 'COLLECT (Nonius, 2001).'
_computing_data_reduction 'DENZO/SCALEPACK (Otwinowski & Minor, 1997)'
_computing_molecular_graphics 'CAMERON (Watkin et al., 1996)'
_computing_publication_material 'CRYSTALS (Betteridge et al., 2003)'
_computing_structure_refinement 'CRYSTALS (Betteridge et al., 2003)'
_computing_structure_solution 'Superflip (Palatinus & Chapuis, 2007)'
_diffrn_ambient_temperature 150
_diffrn_measured_fraction_theta_full 0.993
_diffrn_measured_fraction_theta_max 0.990
_diffrn_measurement_device Area
_diffrn_measurement_device_type 'Nonius KappaCCD'
_diffrn_measurement_method \w
_diffrn_radiation_monochromator graphite
_diffrn_radiation_type 'Mo K\a'
_diffrn_radiation_wavelength 0.71073
_diffrn_reflns_av_R_equivalents 0.066
_diffrn_reflns_limit_h_max 16
_diffrn_reflns_limit_h_min -14
_diffrn_reflns_limit_k_max 21
_diffrn_reflns_limit_k_min -21
_diffrn_reflns_limit_l_max 25
_diffrn_reflns_limit_l_min -25
_diffrn_reflns_number 57468
_diffrn_reflns_theta_full 26.965
_diffrn_reflns_theta_max 27.516
_diffrn_reflns_theta_min 5.119
_diffrn_standards_number 0
_exptl_absorpt_coefficient_mu 1.915
_exptl_absorpt_correction_T_max 0.71
_exptl_absorpt_correction_T_min 0.64
_exptl_absorpt_correction_type multi-scan
_exptl_absorpt_process_details 'DENZO/SCALEPACK (Otwinowski & Minor, 1997)'
_exptl_crystal_colour yellow
_exptl_crystal_density_diffrn 1.559
_exptl_crystal_density_method 'not measured'
_exptl_crystal_description block
_exptl_crystal_F_000 1774
_exptl_crystal_size_max 0.260
_exptl_crystal_size_mid 0.240
_exptl_crystal_size_min 0.180
_refine_diff_density_max 4.19
_refine_diff_density_min -3.41
_refine_ls_extinction_method None
_refine_ls_goodness_of_fit_ref 0.9607
_refine_ls_hydrogen_treatment constr
_refine_ls_matrix_type full
_refine_ls_number_parameters 1196
_refine_ls_number_reflns 17157
_refine_ls_number_restraints 2748
_refine_ls_R_factor_all 0.0988
_refine_ls_R_factor_gt 0.0575
_refine_ls_shift/su_max 0.0219735
_refine_ls_shift/su_mean 0.0002919
_refine_ls_structure_factor_coef Fsqd
_refine_ls_weighting_details
;
 Method, part 1, Chebychev polynomial, (Watkin, 1994, Prince, 1982) 
 [weight] = 1.0/[A~0~*T~0~(x)+A~1~*T~1~(x) ... +A~n-1~]*T~n-1~(x)] 
 where A~i~ are the Chebychev coefficients listed below and x= Fcalc/Fmax 
 Method = Robust Weighting (Prince, 1982) 
 W = [weight] * [1-(deltaF/6*sigmaF)^2^]^2^ 
 A~i~ are: 
 2.86 2.11 0.383 
;
_refine_ls_weighting_scheme calc
_refine_ls_wR_factor_all 0.1289
_refine_ls_wR_factor_gt 0.0958
_refine_ls_wR_factor_ref 0.1289
_reflns_limit_h_max 15
_reflns_limit_h_min -16
_reflns_limit_k_max 20
_reflns_limit_k_min -21
_reflns_limit_l_max 25
_reflns_limit_l_min 0
_reflns_number_gt 12010
_reflns_number_total 17157
_reflns_threshold_expression I>2.0\s(I)
_oxford_diffrn_Wilson_B_factor 1.73
_oxford_diffrn_Wilson_scale 163.16
_oxford_refine_ls_r_factor_ref 0.0988
_oxford_refine_ls_scale 0.082992(11)
_oxford_reflns_number_all 17157
_oxford_reflns_threshold_expression_ref I>-3.0\s(I)
_oxford_structure_analysis_title 035jrnp11
_cod_data_source_file om301060h_si_002.cif
_cod_data_source_block 2b
_cod_depositor_comments
;
The following automatic conversions were performed:

'_atom_sites_solution_primary' value 'Other' changed to 'other'
according to /home/saulius/struct/CIF-dictionaries/cif_core.dic
dictionary named 'cif_core.dic' version 2.4.2 from 2011-04-26.

Automatic conversion script
Id: cif_fix_values 1891 2012-01-12 08:04:46Z andrius 
;
_cod_original_sg_symbol_H-M 'P -1 '
_cod_original_formula_sum 'C78.50 H73 B1 Cl1 F24 Ir1 N4'
_cod_database_code 4079744

loop_
_symmetry_equiv_pos_as_xyz
x,y,z
-x,-y,-z

loop_
_atom_site_label
_atom_site_type_symbol
_atom_site_fract_x
_atom_site_fract_y
_atom_site_fract_z
_atom_site_U_iso_or_equiv
_atom_site_occupancy
_atom_site_adp_type
_atom_site_refinement_flags_posn
_atom_site_refinement_flags_occupancy
_atom_site_disorder_assembly
_atom_site_disorder_group
Ir1 Ir 0.97444(2) 0.778135(19) 0.206076(16) 0.0219 1.0000 Uani . . . .
C2 C 1.0101(6) 0.7958(4) 0.1107(4) 0.0295 1.0000 Uani . . . .
C3 C 0.9783(6) 0.8800(4) 0.1042(4) 0.0260 1.0000 Uani . . . .
C4 C 0.8715(5) 0.8948(4) 0.1018(3) 0.0239 1.0000 Uani . . . .
N5 N 0.7892(4) 0.8253(4) 0.0972(3) 0.0258 1.0000 Uani . . . .
C6 C 0.8136(5) 0.7743(4) 0.1454(4) 0.0231 1.0000 Uani . . . .
N7 N 0.7289(4) 0.7193(4) 0.1469(3) 0.0269 1.0000 Uani . . . .
C8 C 0.7493(6) 0.6594(4) 0.1943(4) 0.0273 1.0000 Uani . . . .
C9 C 0.7220(6) 0.6776(5) 0.2614(4) 0.0320 1.0000 Uani . . . .
C10 C 0.6721(7) 0.7553(5) 0.2853(4) 0.0435 1.0000 Uani . . . .
H11 H 0.9542 0.6772 0.1653 0.0408 1.0000 Uiso R . . .
C11 C 0.7429(7) 0.6203(5) 0.3070(4) 0.0395 1.0000 Uani . . . .
C12 C 0.7855(7) 0.5477(5) 0.2872(4) 0.0387 1.0000 Uani . . . .
C13 C 0.8055(6) 0.5305(5) 0.2191(4) 0.0357 1.0000 Uani . . . .
C14 C 0.7865(6) 0.5840(4) 0.1708(4) 0.0264 1.0000 Uani . . . .
C15 C 0.8035(7) 0.5588(5) 0.0960(4) 0.0365 1.0000 Uani . . . .
C16 C 0.8092(9) 0.4881(6) 0.3378(5) 0.0633 1.0000 Uani . . . .
C17 C 0.6118(6) 0.7229(5) 0.1132(4) 0.0387 1.0000 Uani . . . .
C18 C 0.5768(7) 0.6837(6) 0.0326(5) 0.0542 1.0000 Uani . . . .
C19 C 0.6610(9) 0.7159(7) -0.0056(5) 0.0682 1.0000 Uani . . . .
C20 C 0.7049(8) 0.8031(6) 0.0239(5) 0.0592 1.0000 Uani . . . .
C21 C 0.8397(6) 0.9745(5) 0.0997(4) 0.0341 1.0000 Uani . . . .
H21 H 1.0881 0.7943 0.1144 0.0350 1.0000 Uiso R . . .
C22 C 0.9185(6) 1.0385(5) 0.0977(4) 0.0323 1.0000 Uani . . . .
H22 H 0.9668 0.7532 0.0684 0.0348 1.0000 Uiso R . . .
C23 C 1.0258(6) 1.0266(4) 0.0982(4) 0.0298 1.0000 Uani . . . .
C24 C 1.0541(6) 0.9464(5) 0.1027(4) 0.0332 1.0000 Uani . . . .
C25 C 1.1092(7) 1.0942(5) 0.0933(5) 0.0476 1.0000 Uani . . . .
C26 C 0.7234(6) 0.9932(5) 0.0992(5) 0.0434 1.0000 Uani . . . .
C27 C 1.1355(6) 0.7809(5) 0.2622(4) 0.0271 1.0000 Uani . . . .
N28 N 1.2057(5) 0.7250(4) 0.2553(3) 0.0325 1.0000 Uani . . . .
C28 C 0.4336(4) -0.0247(3) 0.1299(2) 0.0558 1.0000 Uani D . . .
C29 C 1.3252(6) 0.7437(6) 0.2917(5) 0.0478 1.0000 Uani . . . .
C30 C 1.3536(7) 0.7415(6) 0.3724(5) 0.0544 1.0000 Uani . . . .
C31 C 1.2854(8) 0.7952(6) 0.4120(5) 0.0588 1.0000 Uani . . . .
C32 C 1.2594(7) 0.8732(5) 0.3828(4) 0.0468 1.0000 Uani . . . .
N33 N 1.1702(5) 0.8534(4) 0.3132(3) 0.0293 1.0000 Uani . . . .
C33 C 0.7121(4) 0.2871(3) 0.1141(3) 0.0566 1.0000 Uani D . . .
C34 C 1.0886(6) 0.9106(4) 0.3057(4) 0.0302 1.0000 Uani . . . .
C35 C 1.1164(6) 0.9898(5) 0.2918(4) 0.0305 1.0000 Uani . . . .
C36 C 1.2286(6) 1.0162(5) 0.2827(5) 0.0409 1.0000 Uani . . . .
C37 C 1.0366(6) 1.0427(5) 0.2861(4) 0.0360 1.0000 Uani . . . .
C38 C 0.9314(6) 1.0213(4) 0.2938(4) 0.0334 1.0000 Uani . . . .
C39 C 0.9066(6) 0.9424(5) 0.3070(4) 0.0325 1.0000 Uani . . . .
C40 C 0.9842(6) 0.8860(4) 0.3147(4) 0.0295 1.0000 Uani . . . .
C41 C 0.9587(6) 0.8057(5) 0.3373(4) 0.0356 1.0000 Uani . . . .
C42 C 0.8476(7) 1.0817(5) 0.2882(5) 0.0516 1.0000 Uani . . . .
C43 C 1.1675(6) 0.6441(5) 0.2058(4) 0.0303 1.0000 Uani . . . .
C44 C 1.1109(6) 0.5805(4) 0.2260(4) 0.0293 1.0000 Uani . . . .
C45 C 1.0864(7) 0.5937(5) 0.3004(4) 0.0387 1.0000 Uani . . . .
C46 C 1.0749(6) 0.5048(5) 0.1771(4) 0.0315 1.0000 Uani . . . .
C47 C 1.0960(7) 0.4879(5) 0.1089(4) 0.0349 1.0000 Uani . . . .
C48 C 1.0574(8) 0.4039(5) 0.0568(4) 0.0500 1.0000 Uani . . . .
C49 C 1.1550(7) 0.5524(5) 0.0904(4) 0.0425 1.0000 Uani . . . .
C50 C 1.1931(6) 0.6304(5) 0.1385(4) 0.0361 1.0000 Uani . . . .
C51 C 1.2615(7) 0.6970(6) 0.1150(5) 0.0519 1.0000 Uani . . . .
F52 F 0.1295(4) 0.3096(3) 0.1904(2) 0.0502 1.0000 Uani . . . .
C52 C 0.9369(3) 0.3213(4) 0.4632(3) 0.0597 1.0000 Uani D . . .
C53 C 0.1096(6) 0.2911(5) 0.2508(4) 0.0322 1.0000 Uani . . . .
F54 F 0.0265(4) 0.2272(3) 0.2279(3) 0.0551 1.0000 Uani . . . .
C55 C 0.2798(4) 0.2112(3) 0.48406(19) 0.0515 1.0000 Uani D . . .
F55 F 0.0680(4) 0.3566(3) 0.2817(3) 0.0529 1.0000 Uani . . . .
C56 C 0.2092(5) 0.2716(4) 0.3015(3) 0.0217 1.0000 Uani . . . .
C57 C 0.1966(5) 0.2517(4) 0.3664(4) 0.0263 1.0000 Uani . . . .
C58 C 0.2888(5) 0.2354(4) 0.4152(4) 0.0258 1.0000 Uani . . . .
C59 C 0.3905(5) 0.2394(4) 0.3999(4) 0.0248 1.0000 Uani . . . .
C60 C 0.4056(5) 0.2594(4) 0.3345(3) 0.0206 1.0000 Uani . . . .
C61 C 0.3100(5) 0.2728(4) 0.2859(4) 0.0235 1.0000 Uani . . . .
B62 B 0.5272(6) 0.2552(5) 0.3182(4) 0.0237 1.0000 Uani . . . .
C63 C 0.5333(5) 0.1557(4) 0.2967(4) 0.0226 1.0000 Uani . . . .
C64 C 0.5694(5) 0.1083(4) 0.3496(4) 0.0250 1.0000 Uani . . . .
C65 C 0.5610(5) 0.0211(4) 0.3328(4) 0.0255 1.0000 Uani . . . .
C66 C 0.5174(6) -0.0240(4) 0.2611(4) 0.0314 1.0000 Uani . . . .
C67 C 0.4815(6) 0.0205(5) 0.2074(4) 0.0307 1.0000 Uani . . . .
C68 C 0.4867(6) 0.1079(4) 0.2252(4) 0.0282 1.0000 Uani . . . .
C69 C 0.5998(4) -0.0257(3) 0.3908(2) 0.0431 1.0000 Uani D . . .
C72 C 0.6746(4) 0.4969(3) 0.5456(2) 0.0622 1.0000 Uani D . . .
C73 C 0.6261(5) 0.3053(4) 0.3897(3) 0.0206 1.0000 Uani . . . .
C74 C 0.6111(6) 0.3742(4) 0.4398(4) 0.0308 1.0000 Uani . . . .
C75 C 0.6983(6) 0.4233(5) 0.4946(4) 0.0317 1.0000 Uani . . . .
C76 C 0.8039(6) 0.4054(4) 0.5026(4) 0.0295 1.0000 Uani . . . .
C77 C 0.8218(5) 0.3379(4) 0.4542(4) 0.0251 1.0000 Uani . . . .
C78 C 0.7350(5) 0.2890(4) 0.3997(4) 0.0233 1.0000 Uani . . . .
C79 C 0.5450(5) 0.3032(4) 0.2535(4) 0.0232 1.0000 Uani . . . .
C80 C 0.4985(6) 0.3762(4) 0.2425(4) 0.0300 1.0000 Uani . . . .
C81 C 0.5198(6) 0.4177(5) 0.1891(4) 0.0350 1.0000 Uani . . . .
C82 C 0.5891(6) 0.3898(5) 0.1469(4) 0.0345 1.0000 Uani . . . .
C83 C 0.6375(6) 0.3188(5) 0.1582(4) 0.0325 1.0000 Uani . . . .
C84 C 0.6145(5) 0.2765(5) 0.2101(4) 0.0290 1.0000 Uani . . . .
C85 C 0.4611(4) 0.4899(3) 0.1758(3) 0.0707 1.0000 Uani D . . .
H101 H 0.6983 0.7741 0.3376 0.0650 1.0000 Uiso R . . .
H102 H 0.5931 0.7422 0.2715 0.0651 1.0000 Uiso R . . .
H103 H 0.6935 0.7992 0.2623 0.0648 1.0000 Uiso R . . .
H111 H 0.7272 0.6320 0.3525 0.0469 1.0000 Uiso R . . .
Cl123 Cl 0.0412(9) -0.0764(8) 0.5111(6) 0.1384 0.5000 Uani D . 8 -1
H131 H 0.8333 0.4806 0.2049 0.0431 1.0000 Uiso R . . .
H151 H 0.8430 0.6057 0.0853 0.0552 1.0000 Uiso R . . .
H152 H 0.8451 0.5122 0.0943 0.0551 1.0000 Uiso R . . .
H153 H 0.7334 0.5427 0.0601 0.0551 1.0000 Uiso R . . .
H161 H 0.8562 0.5177 0.3843 0.0951 1.0000 Uiso R . . .
H162 H 0.8455 0.4437 0.3176 0.0950 1.0000 Uiso R . . .
H163 H 0.7417 0.4641 0.3450 0.0951 1.0000 Uiso R . . .
H171 H 0.5994 0.7812 0.1202 0.0460 1.0000 Uiso R . . .
H172 H 0.5672 0.6924 0.1373 0.0460 1.0000 Uiso R . . .
H181 H 0.5044 0.6974 0.0113 0.0650 1.0000 Uiso R . . .
H182 H 0.5731 0.6231 0.0264 0.0652 1.0000 Uiso R . . .
H191 H 0.6239 0.7087 -0.0577 0.0811 1.0000 Uiso R . . .
H192 H 0.7227 0.6825 0.0001 0.0811 1.0000 Uiso R . . .
H201 H 0.6420 0.8330 0.0279 0.0712 1.0000 Uiso R . . .
H202 H 0.7399 0.8225 -0.0110 0.0709 1.0000 Uiso R . . .
C213 C 0.0514(10) 0.0308(9) 0.4957(13) 0.1199 0.5000 Uani D . 8 -1
H221 H 0.8978 1.0919 0.0958 0.0392 1.0000 Uiso R . . .
Cl223 Cl -0.0853(8) 0.0639(8) 0.4890(6) 0.1326 0.5000 Uani D . 8 -1
H241 H 1.1256 0.9367 0.1043 0.0401 1.0000 Uiso R . . .
H251 H 1.1613 1.1159 0.1402 0.0710 1.0000 Uiso R . . .
H252 H 1.1481 1.0724 0.0584 0.0711 1.0000 Uiso R . . .
H253 H 1.0725 1.1389 0.0777 0.0711 1.0000 Uiso R . . .
H261 H 0.7257 1.0527 0.1184 0.0651 1.0000 Uiso R . . .
H262 H 0.6939 0.9622 0.1296 0.0651 1.0000 Uiso R . . .
H263 H 0.6757 0.9782 0.0497 0.0650 1.0000 Uiso R . . .
H291 H 1.3521 0.7992 0.2866 0.0570 1.0000 Uiso R . . .
H292 H 1.3617 0.7017 0.2671 0.0571 1.0000 Uiso R . . .
F300 F 0.5544(9) -0.0016(7) 0.4462(5) 0.0465 0.355(4) Uani D P 1 1
F301 F 0.7084(5) -0.0107(7) 0.4202(6) 0.0516 0.355(4) Uani D P 1 1
H301 H 1.4310 0.7630 0.3936 0.0650 1.0000 Uiso R . . .
F302 F 0.5749(9) -0.1092(4) 0.3713(6) 0.0492 0.355(4) Uani D P 1 1
H302 H 1.3403 0.6835 0.3774 0.0650 1.0000 Uiso R . . .
F303 F 0.6162(6) 0.0190(4) 0.4592(3) 0.0549 0.645(4) Uani D P 1 2
F304 F 0.6958(5) -0.0538(4) 0.3880(4) 0.0449 0.645(4) Uani D P 1 2
F305 F 0.5290(5) -0.0938(4) 0.3851(4) 0.0512 0.645(4) Uani D P 1 2
H311 H 1.3269 0.8129 0.4629 0.0710 1.0000 Uiso R . . .
H312 H 1.2162 0.7618 0.4085 0.0709 1.0000 Uiso R . . .
H321 H 1.3253 0.9004 0.3747 0.0571 1.0000 Uiso R . . .
H322 H 1.2343 0.9112 0.4185 0.0569 1.0000 Uiso R . . .
H361 H 1.2820 1.0300 0.3295 0.0621 1.0000 Uiso R . . .
H362 H 1.2266 1.0642 0.2608 0.0620 1.0000 Uiso R . . .
H363 H 1.2501 0.9709 0.2520 0.0620 1.0000 Uiso R . . .
H371 H 1.0536 1.0949 0.2764 0.0429 1.0000 Uiso R . . .
H391 H 0.8357 0.9258 0.3108 0.0391 1.0000 Uiso R . . .
F400 F 0.9451(12) 0.2466(7) 0.4818(10) 0.0634 0.269(3) Uani D P 2 1
F401 F 1.0215(9) 0.3728(9) 0.5108(8) 0.0729 0.269(3) Uani D P 2 1
F402 F 0.9634(12) 0.3116(11) 0.3994(5) 0.0608 0.269(3) Uani D P 2 1
F403 F 0.9853(5) 0.3083(5) 0.5294(3) 0.0652 0.731(3) Uani D P 2 2
F404 F 1.0031(5) 0.3853(4) 0.4550(4) 0.0702 0.731(3) Uani D P 2 2
F405 F 0.9512(5) 0.2547(4) 0.4163(4) 0.0767 0.731(3) Uani D P 2 2
H411 H 0.9012 0.8107 0.3622 0.0540 1.0000 Uiso R . . .
H412 H 0.9342 0.7594 0.2954 0.0541 1.0000 Uiso R . . .
H413 H 1.0235 0.7937 0.3701 0.0540 1.0000 Uiso R . . .
H421 H 0.8619 1.1190 0.2575 0.0772 1.0000 Uiso R . . .
H422 H 0.8521 1.1144 0.3361 0.0771 1.0000 Uiso R . . .
H423 H 0.7746 1.0517 0.2673 0.0770 1.0000 Uiso R . . .
H451 H 1.0625 0.5406 0.3098 0.0581 1.0000 Uiso R . . .
H452 H 1.1518 0.6200 0.3382 0.0580 1.0000 Uiso R . . .
H453 H 1.0286 0.6287 0.3012 0.0581 1.0000 Uiso R . . .
H461 H 1.0349 0.4630 0.1904 0.0380 1.0000 Uiso R . . .
H481 H 1.0280 0.4115 0.0078 0.0760 1.0000 Uiso R . . .
H482 H 1.1185 0.3719 0.0585 0.0761 1.0000 Uiso R . . .
H483 H 1.0005 0.3745 0.0722 0.0759 1.0000 Uiso R . . .
H491 H 1.1699 0.5433 0.0449 0.0510 1.0000 Uiso R . . .
F500 F 0.3243(4) -0.0356(5) 0.1105(4) 0.0755 0.741(3) Uani D P 3 1
F501 F 0.4628(5) -0.1013(4) 0.1160(3) 0.0604 0.741(3) Uani D P 3 1
F502 F 0.4639(6) 0.0147(4) 0.0817(3) 0.0605 0.741(3) Uani D P 3 1
F503 F 0.3575(11) -0.0853(9) 0.1338(8) 0.0597 0.259(3) Uani D P 3 2
F504 F 0.4972(11) -0.0637(10) 0.0929(8) 0.0647 0.259(3) Uani D P 3 2
F505 F 0.3788(13) 0.0206(9) 0.0864(7) 0.0622 0.259(3) Uani D P 3 2
H511 H 1.2291 0.6978 0.0645 0.0780 1.0000 Uiso R . . .
H512 H 1.3357 0.6847 0.1207 0.0780 1.0000 Uiso R . . .
H513 H 1.2629 0.7510 0.1451 0.0778 1.0000 Uiso R . . .
H571 H 0.1284 0.2497 0.3768 0.0321 1.0000 Uiso R . . .
H591 H 0.4509 0.2286 0.4338 0.0298 1.0000 Uiso R . . .
F600 F 0.7690(6) 0.5451(6) 0.5880(4) 0.0709 0.535(4) Uani D P 4 1
F601 F 0.6166(7) 0.4775(7) 0.5916(5) 0.0679 0.535(4) Uani D P 4 1
F602 F 0.6167(7) 0.5472(5) 0.5071(5) 0.0610 0.535(4) Uani D P 4 1
F603 F 0.7566(7) 0.5233(6) 0.6082(4) 0.0759 0.465(4) Uani D P 4 2
F604 F 0.5817(6) 0.4765(7) 0.5662(5) 0.0613 0.465(4) Uani D P 4 2
F605 F 0.6584(9) 0.5644(6) 0.5159(6) 0.0694 0.465(4) Uani D P 4 2
H611 H 0.3149 0.2838 0.2412 0.0282 1.0000 Uiso R . . .
H641 H 0.5996 0.1362 0.3980 0.0299 1.0000 Uiso R . . .
H661 H 0.5120 -0.0826 0.2494 0.0379 1.0000 Uiso R . . .
H681 H 0.4583 0.1355 0.1883 0.0339 1.0000 Uiso R . . .
F700 F 0.4893(7) 0.5526(5) 0.2364(4) 0.0735 0.556(4) Uani D P 5 1
F701 F 0.3506(5) 0.4727(6) 0.1593(5) 0.0785 0.556(4) Uani D P 5 1
F702 F 0.4820(8) 0.5252(6) 0.1220(5) 0.0770 0.556(4) Uani D P 5 1
F703 F 0.4328(9) 0.5369(7) 0.2316(5) 0.0788 0.444(4) Uani D P 5 2
F704 F 0.3651(6) 0.4610(7) 0.1236(6) 0.0742 0.444(4) Uani D P 5 2
F705 F 0.5163(8) 0.5447(7) 0.1485(6) 0.0735 0.444(4) Uani D P 5 2
H741 H 0.5399 0.3875 0.4366 0.0371 1.0000 Uiso R . . .
H761 H 0.8620 0.4383 0.5398 0.0352 1.0000 Uiso R . . .
H781 H 0.7498 0.2438 0.3679 0.0279 1.0000 Uiso R . . .
F800 F 0.6517(7) 0.2257(5) 0.0580(5) 0.0625 0.494(4) Uani D P 6 1
F801 F 0.7944(7) 0.2520(6) 0.1507(5) 0.0618 0.494(4) Uani D P 6 1
H801 H 0.4529 0.3976 0.2711 0.0358 1.0000 Uiso R . . .
F802 F 0.7594(8) 0.3425(6) 0.0839(5) 0.0617 0.494(4) Uani D P 6 1
F803 F 0.6904(8) 0.2065(4) 0.0795(5) 0.0635 0.506(4) Uani D P 6 2
F804 F 0.8159(6) 0.2980(6) 0.1574(4) 0.0630 0.506(4) Uani D P 6 2
F805 F 0.7151(8) 0.3315(6) 0.0624(5) 0.0561 0.506(4) Uani D P 6 2
H821 H 0.6034 0.4183 0.1120 0.0411 1.0000 Uiso R . . .
H841 H 0.6468 0.2284 0.2160 0.0348 1.0000 Uiso R . . .
F900 F 0.3527(7) 0.2641(5) 0.5415(5) 0.0536 0.494(4) Uani D P 7 1
F901 F 0.3054(7) 0.1334(4) 0.4876(5) 0.0582 0.494(4) Uani D P 7 1
F902 F 0.1805(6) 0.2134(6) 0.4986(6) 0.0523 0.494(4) Uani D P 7 1
F903 F 0.3702(6) 0.2336(6) 0.5412(5) 0.0513 0.506(4) Uani D P 7 2
F904 F 0.2552(7) 0.1269(4) 0.4735(5) 0.0582 0.506(4) Uani D P 7 2
F905 F 0.1970(6) 0.2444(6) 0.5078(6) 0.0555 0.506(4) Uani D P 7 2
H2131 H 0.1173 0.0640 0.5329 0.1760 0.5000 Uiso R . 8 -1
H2132 H 0.0736 0.0225 0.4486 0.1759 0.5000 Uiso R . 8 -1

loop_
_atom_site_aniso_label
_atom_site_aniso_U_11
_atom_site_aniso_U_22
_atom_site_aniso_U_33
_atom_site_aniso_U_23
_atom_site_aniso_U_13
_atom_site_aniso_U_12
Ir1 0.02208(12) 0.02290(12) 0.02094(12) 0.00490(9) 0.00607(9) 0.00223(9)
C2 0.032(3) 0.034(4) 0.023(3) 0.003(3) 0.011(3) 0.003(3)
C3 0.028(3) 0.029(3) 0.024(3) 0.009(3) 0.010(3) 0.005(3)
C4 0.024(3) 0.027(3) 0.023(3) 0.012(3) 0.006(2) -0.002(3)
N5 0.022(3) 0.029(3) 0.025(3) 0.012(2) 0.001(2) 0.000(2)
C6 0.020(3) 0.028(3) 0.022(3) 0.007(3) 0.007(3) 0.000(3)
N7 0.022(3) 0.032(3) 0.028(3) 0.012(2) 0.005(2) -0.001(2)
C8 0.028(3) 0.030(3) 0.024(3) 0.012(3) 0.006(3) -0.001(3)
C9 0.033(3) 0.034(4) 0.029(3) 0.004(3) 0.014(3) -0.003(3)
C10 0.045(4) 0.045(4) 0.042(4) 0.002(3) 0.021(3) 0.000(4)
C11 0.047(4) 0.044(4) 0.027(3) 0.011(3) 0.012(3) -0.011(3)
C12 0.042(4) 0.036(4) 0.035(4) 0.016(3) 0.002(3) -0.008(3)
C13 0.036(4) 0.028(4) 0.041(4) 0.013(3) 0.005(3) -0.005(3)
C14 0.026(3) 0.025(3) 0.026(3) 0.005(3) 0.005(3) -0.004(3)
C15 0.044(4) 0.035(4) 0.029(4) 0.003(3) 0.009(3) 0.004(3)
C16 0.078(5) 0.058(5) 0.054(5) 0.034(4) 0.007(4) -0.009(5)
C17 0.018(3) 0.052(4) 0.049(4) 0.021(4) 0.008(3) 0.002(3)
C18 0.027(4) 0.077(5) 0.049(4) 0.024(4) -0.007(3) -0.020(4)
C19 0.061(5) 0.087(6) 0.040(5) 0.009(5) -0.002(4) -0.028(5)
C20 0.061(4) 0.065(5) 0.038(4) 0.028(4) -0.012(4) -0.028(4)
C21 0.026(3) 0.042(4) 0.036(4) 0.011(3) 0.010(3) 0.001(3)
C22 0.037(3) 0.027(3) 0.034(4) 0.012(3) 0.009(3) 0.002(3)
C23 0.037(3) 0.029(3) 0.021(3) 0.007(3) 0.007(3) -0.004(3)
C24 0.026(3) 0.038(4) 0.036(4) 0.007(3) 0.011(3) -0.003(3)
C25 0.049(4) 0.038(4) 0.058(5) 0.018(4) 0.017(4) -0.009(4)
C26 0.033(4) 0.038(4) 0.068(5) 0.025(4) 0.016(4) 0.009(3)
C27 0.023(3) 0.030(4) 0.028(3) 0.010(3) 0.004(3) 0.000(3)
N28 0.018(3) 0.037(3) 0.041(3) 0.013(3) 0.003(2) 0.005(2)
C28 0.047(2) 0.071(3) 0.036(2) -0.009(2) 0.002(2) 0.007(2)
C29 0.022(3) 0.057(5) 0.061(5) 0.017(4) 0.001(3) 0.008(3)
C30 0.029(4) 0.054(5) 0.069(5) 0.022(4) -0.012(4) -0.005(4)
C31 0.062(5) 0.061(5) 0.036(4) 0.014(4) -0.018(4) -0.004(5)
C32 0.046(4) 0.042(4) 0.037(4) 0.003(4) -0.011(4) 0.001(4)
N33 0.022(3) 0.029(3) 0.030(3) 0.005(2) -0.002(2) -0.003(2)
C33 0.054(2) 0.070(3) 0.055(3) 0.019(2) 0.029(2) 0.007(2)
C34 0.033(3) 0.026(3) 0.026(3) 0.003(3) 0.000(3) -0.001(3)
C35 0.031(3) 0.032(4) 0.028(3) 0.007(3) 0.007(3) 0.003(3)
C36 0.036(4) 0.038(4) 0.050(4) 0.016(3) 0.012(3) -0.003(3)
C37 0.046(4) 0.025(3) 0.034(4) 0.005(3) 0.008(3) -0.003(3)
C38 0.032(3) 0.027(3) 0.033(4) -0.006(3) 0.004(3) 0.004(3)
C39 0.031(3) 0.036(4) 0.030(3) 0.004(3) 0.011(3) 0.004(3)
C40 0.037(3) 0.028(3) 0.021(3) 0.006(3) 0.006(3) -0.001(3)
C41 0.037(4) 0.043(4) 0.026(3) 0.011(3) 0.009(3) -0.002(3)
C42 0.053(4) 0.034(4) 0.062(5) 0.000(4) 0.010(4) 0.013(4)
C43 0.027(3) 0.036(4) 0.034(4) 0.010(3) 0.014(3) 0.013(3)
C44 0.030(3) 0.031(3) 0.029(3) 0.008(3) 0.009(3) 0.013(3)
C45 0.047(4) 0.040(4) 0.030(4) 0.010(3) 0.011(3) 0.003(3)
C46 0.035(3) 0.034(4) 0.029(3) 0.012(3) 0.008(3) 0.015(3)
C47 0.037(4) 0.036(4) 0.034(4) 0.009(3) 0.009(3) 0.018(3)
C48 0.075(5) 0.044(4) 0.028(4) 0.002(3) 0.006(4) 0.028(4)
C49 0.047(4) 0.059(5) 0.029(4) 0.013(3) 0.015(3) 0.032(4)
C50 0.039(4) 0.041(4) 0.039(4) 0.021(3) 0.015(3) 0.022(3)
C51 0.045(4) 0.063(5) 0.067(5) 0.028(4) 0.037(4) 0.019(4)
F52 0.043(3) 0.076(3) 0.041(3) 0.034(2) 0.008(2) 0.018(2)
C52 0.023(2) 0.084(3) 0.071(3) 0.012(3) 0.012(2) 0.016(2)
C53 0.026(3) 0.030(4) 0.041(4) 0.011(3) 0.005(3) 0.004(3)
F54 0.031(2) 0.048(3) 0.073(3) 0.026(2) -0.018(2) -0.007(2)
C55 0.035(2) 0.090(3) 0.042(2) 0.034(2) 0.0126(19) 0.019(2)
F55 0.047(3) 0.051(3) 0.059(3) 0.011(2) 0.004(2) 0.032(2)
C56 0.022(3) 0.017(3) 0.024(3) 0.006(2) 0.001(2) 0.003(2)
C57 0.020(3) 0.029(3) 0.029(3) 0.009(3) 0.005(3) 0.002(3)
C58 0.017(3) 0.031(3) 0.029(3) 0.005(3) 0.006(3) 0.004(3)
C59 0.022(3) 0.027(3) 0.026(3) 0.005(3) 0.006(3) 0.004(3)
C60 0.021(3) 0.019(3) 0.022(3) 0.001(2) 0.006(2) 0.005(2)
C61 0.024(3) 0.024(3) 0.025(3) 0.011(3) 0.006(3) 0.002(3)
B62 0.024(3) 0.024(3) 0.024(3) 0.008(3) 0.006(3) 0.006(3)
C63 0.017(3) 0.026(3) 0.025(3) 0.003(3) 0.008(2) 0.001(2)
C64 0.025(3) 0.026(3) 0.022(3) 0.003(3) 0.006(3) 0.003(3)
C65 0.025(3) 0.021(3) 0.035(3) 0.007(3) 0.013(3) 0.003(3)
C66 0.029(3) 0.025(3) 0.040(4) 0.002(3) 0.011(3) 0.007(3)
C67 0.020(3) 0.035(4) 0.034(4) 0.004(3) 0.003(3) 0.003(3)
C68 0.026(3) 0.030(3) 0.028(3) 0.008(3) 0.004(3) 0.008(3)
C69 0.048(2) 0.043(2) 0.045(2) 0.022(2) 0.014(2) 0.010(2)
C72 0.056(2) 0.051(3) 0.059(3) -0.020(2) -0.002(2) 0.019(2)
C73 0.023(3) 0.020(3) 0.021(3) 0.004(2) 0.008(2) 0.006(2)
C74 0.029(3) 0.025(3) 0.037(4) 0.003(3) 0.008(3) 0.004(3)
C75 0.029(3) 0.030(4) 0.026(3) -0.006(3) -0.002(3) 0.002(3)
C76 0.025(3) 0.026(3) 0.035(4) 0.009(3) 0.003(3) -0.002(3)
C77 0.015(3) 0.030(3) 0.032(3) 0.008(3) 0.008(3) 0.007(3)
C78 0.025(3) 0.025(3) 0.026(3) 0.008(3) 0.013(3) 0.007(3)
C79 0.019(3) 0.021(3) 0.030(3) 0.008(3) 0.007(3) 0.002(2)
C80 0.025(3) 0.022(3) 0.042(4) 0.008(3) 0.007(3) 0.000(3)
C81 0.029(3) 0.029(4) 0.046(4) 0.014(3) 0.004(3) -0.005(3)
C82 0.029(3) 0.035(4) 0.034(4) 0.017(3) -0.004(3) -0.008(3)
C83 0.024(3) 0.042(4) 0.027(3) 0.005(3) 0.003(3) -0.005(3)
C84 0.024(3) 0.034(4) 0.028(3) 0.007(3) 0.006(3) 0.000(3)
C85 0.040(2) 0.056(3) 0.122(3) 0.047(2) 0.009(3) 0.011(2)
Cl123 0.162(5) 0.160(5) 0.058(3) -0.016(4) 0.032(5) -0.086(5)
C213 0.116(4) 0.165(5) 0.053(4) -0.022(4) 0.041(5) -0.077(5)
Cl223 0.105(4) 0.192(5) 0.064(4) -0.039(4) 0.034(4) -0.066(5)
F300 0.053(4) 0.051(4) 0.042(4) 0.022(4) 0.015(4) 0.012(4)
F301 0.049(3) 0.055(4) 0.053(4) 0.032(4) 0.002(4) 0.006(4)
F302 0.059(4) 0.038(4) 0.051(4) 0.015(4) 0.010(4) 0.013(4)
F303 0.078(4) 0.043(3) 0.042(3) 0.014(3) 0.006(3) 0.013(3)
F304 0.040(3) 0.059(4) 0.045(3) 0.024(3) 0.013(3) 0.024(3)
F305 0.045(3) 0.048(3) 0.064(4) 0.035(3) 0.006(3) -0.001(3)
F400 0.025(4) 0.087(4) 0.077(5) 0.017(4) 0.009(4) 0.020(4)
F401 0.031(4) 0.092(5) 0.082(5) -0.003(5) 0.004(4) 0.015(4)
F402 0.024(4) 0.089(5) 0.072(4) 0.015(5) 0.016(4) 0.019(5)
F403 0.030(3) 0.101(4) 0.064(3) 0.022(3) 0.004(3) 0.023(3)
F404 0.028(3) 0.090(4) 0.093(4) 0.027(3) 0.013(3) 0.003(3)
F405 0.027(3) 0.094(4) 0.089(4) -0.022(3) 0.007(3) 0.019(3)
F500 0.033(3) 0.113(4) 0.051(3) -0.032(3) -0.003(3) 0.007(3)
F501 0.070(3) 0.060(3) 0.037(3) -0.015(3) 0.005(3) 0.015(3)
F502 0.062(3) 0.075(4) 0.032(3) -0.005(3) 0.004(3) 0.004(3)
F503 0.054(4) 0.073(5) 0.037(5) -0.003(4) -0.003(4) 0.000(4)
F504 0.050(4) 0.083(5) 0.043(5) -0.018(4) 0.004(4) 0.007(4)
F505 0.057(4) 0.071(5) 0.038(5) -0.006(4) -0.011(4) 0.004(4)
F600 0.060(4) 0.053(4) 0.071(4) -0.028(4) -0.008(4) 0.017(3)
F601 0.073(4) 0.064(4) 0.049(4) -0.023(4) 0.007(3) 0.018(4)
F602 0.052(4) 0.039(4) 0.072(4) -0.015(3) -0.002(4) 0.014(3)
F603 0.067(4) 0.061(4) 0.068(4) -0.031(4) -0.013(4) 0.024(4)
F604 0.060(4) 0.062(4) 0.045(4) -0.027(4) 0.006(3) 0.024(4)
F605 0.061(4) 0.046(4) 0.078(4) -0.016(4) -0.007(4) 0.019(4)
F700 0.041(4) 0.050(4) 0.133(5) 0.034(3) 0.012(4) 0.024(4)
F701 0.035(3) 0.063(4) 0.142(5) 0.053(4) 0.005(4) 0.013(3)
F702 0.056(4) 0.061(4) 0.118(4) 0.057(4) 0.003(4) 0.004(4)
F703 0.055(4) 0.060(4) 0.128(5) 0.041(4) 0.014(4) 0.024(4)
F704 0.035(4) 0.064(4) 0.125(5) 0.036(4) 0.007(4) 0.022(4)
F705 0.043(4) 0.057(4) 0.123(5) 0.054(4) 0.001(4) 0.003(4)
F800 0.058(4) 0.067(4) 0.061(4) 0.005(4) 0.018(4) 0.019(4)
F801 0.053(4) 0.085(5) 0.060(4) 0.025(4) 0.031(3) 0.016(4)
F802 0.061(4) 0.072(4) 0.062(4) 0.013(4) 0.040(4) -0.006(4)
F803 0.063(4) 0.065(4) 0.072(4) 0.007(4) 0.038(4) 0.017(4)
F804 0.053(3) 0.083(4) 0.061(4) 0.017(4) 0.026(3) 0.013(4)
F805 0.052(4) 0.078(4) 0.048(4) 0.023(3) 0.026(3) 0.000(4)
F900 0.040(4) 0.096(5) 0.034(4) 0.031(4) 0.010(3) 0.019(4)
F901 0.045(4) 0.089(4) 0.053(4) 0.044(4) 0.009(4) 0.024(4)
F902 0.033(3) 0.095(5) 0.044(4) 0.039(4) 0.019(3) 0.009(4)
F903 0.031(3) 0.095(4) 0.038(4) 0.034(4) 0.006(3) 0.026(4)
F904 0.049(4) 0.088(4) 0.050(4) 0.046(4) 0.011(4) 0.011(4)
F905 0.038(3) 0.097(5) 0.044(4) 0.029(4) 0.020(3) 0.020(4)

loop_
_atom_type_symbol
_atom_type_scat_dispersion_real
_atom_type_scat_dispersion_imag
_atom_type_scat_Cromer_Mann_a1
_atom_type_scat_Cromer_Mann_b1
_atom_type_scat_Cromer_Mann_a2
_atom_type_scat_Cromer_Mann_b2
_atom_type_scat_Cromer_Mann_a3
_atom_type_scat_Cromer_Mann_b3
_atom_type_scat_Cromer_Mann_a4
_atom_type_scat_Cromer_Mann_b4
_atom_type_scat_Cromer_Mann_c
_atom_type_scat_source
C 0.0033 0.0016 2.3100 20.8439 1.0200 10.2075 1.5886 0.5687 0.8650 51.6512 0.2156 'International Tables Vol C 4.2.6.8 and 6.1.1.4'
H 0.0000 0.0000 0.4930 10.5109 0.3229 26.1257 0.1402 3.1424 0.0408 57.7998 0.0030 'International Tables Vol C 4.2.6.8 and 6.1.1.4'
N 0.0061 0.0033 12.2126 0.0057 3.1322 9.8933 2.0125 28.9975 1.1663 0.5826 -11.5290 'International Tables Vol C 4.2.6.8 and 6.1.1.4'
Ir -1.4442 7.9887 27.3049 1.5928 16.7296 8.8655 15.6115 0.4179 5.8338 45.0011 11.4722 'International Tables Vol C 4.2.6.8 and 6.1.1.4'
B 0.0013 0.0007 2.0545 23.2185 1.3326 1.0210 1.0979 60.3498 0.7068 0.1403 -0.1932 'International Tables Vol C 4.2.6.8 and 6.1.1.4'
F 0.0171 0.0103 3.5392 10.2825 2.6412 4.2944 1.5170 0.2615 1.0243 26.1476 0.2776 'International Tables Vol C 4.2.6.8 and 6.1.1.4'
Cl 0.1484 0.1585 11.4604 0.0104 7.1964 1.1662 6.2556 18.5194 1.6455 47.7784 -9.5574 'International Tables Vol C 4.2.6.8 and 6.1.1.4'

loop_
_geom_angle_atom_site_label_1
_geom_angle_atom_site_label_2
_geom_angle_atom_site_label_3
_geom_angle
_geom_angle_publ_flag
C2 Ir1 C6 82.8(3) yes
C2 Ir1 H11 83.9 no
C6 Ir1 H11 82.9 no
C2 Ir1 C27 95.0(3) yes
C6 Ir1 C27 177.6(3) yes
H11 Ir1 C27 96.1 no
C2 Ir1 H412 177.8 no
C6 Ir1 H412 95.1 no
H11 Ir1 H412 95.1 no
C27 Ir1 H412 87.1 no
Ir1 C2 C3 103.8(4) yes
Ir1 C2 H21 110.4 no
C3 C2 H21 111.7 no
Ir1 C2 H22 111.5 no
C3 C2 H22 110.1 no
H21 C2 H22 109.2 no
C2 C3 C4 119.7(6) yes
C2 C3 C24 122.1(6) yes
C4 C3 C24 118.1(6) yes
C3 C4 N5 119.1(6) yes
C3 C4 C21 121.5(6) yes
N5 C4 C21 119.3(6) yes
C4 N5 C6 118.2(5) yes
C4 N5 C20 112.0(5) yes
C6 N5 C20 126.4(6) yes
Ir1 C6 N5 120.5(5) yes
Ir1 C6 N7 123.5(5) yes
N5 C6 N7 115.8(6) yes
C6 N7 C8 119.3(6) yes
C6 N7 C17 124.7(6) yes
C8 N7 C17 115.2(5) yes
N7 C8 C9 117.7(6) yes
N7 C8 C14 120.6(6) yes
C9 C8 C14 121.4(6) yes
C8 C9 C10 122.6(7) yes
C8 C9 C11 117.4(7) yes
C10 C9 C11 120.0(7) yes
C9 C10 H101 109.2 no
C9 C10 H102 109.3 no
H101 C10 H102 109.6 no
C9 C10 H103 109.9 no
H101 C10 H103 109.3 no
H102 C10 H103 109.6 no
C9 C11 C12 122.4(7) yes
C9 C11 H111 118.8 no
C12 C11 H111 118.8 no
C11 C12 C13 117.9(7) yes
C11 C12 C16 121.3(8) yes
C13 C12 C16 120.7(8) yes
C12 C13 C14 122.9(7) yes
C12 C13 H131 118.4 no
C14 C13 H131 118.7 no
C8 C14 C13 117.6(7) yes
C8 C14 C15 122.4(6) yes
C13 C14 C15 120.0(7) yes
C14 C15 H151 109.1 no
C14 C15 H152 109.5 no
H151 C15 H152 109.9 no
C14 C15 H153 110.0 no
H151 C15 H153 109.0 no
H152 C15 H153 109.3 no
C12 C16 H161 109.8 no
C12 C16 H162 110.3 no
H161 C16 H162 108.9 no
C12 C16 H163 110.0 no
H161 C16 H163 108.8 no
H162 C16 H163 109.1 no
N7 C17 C18 112.7(7) yes
N7 C17 H171 108.7 no
C18 C17 H171 108.9 no
N7 C17 H172 108.3 no
C18 C17 H172 108.1 no
H171 C17 H172 110.0 no
C17 C18 C19 110.2(7) yes
C17 C18 H181 109.3 no
C19 C18 H181 110.1 no
C17 C18 H182 108.6 no
C19 C18 H182 109.4 no
H181 C18 H182 109.2 no
C18 C19 C20 112.9(9) yes
C18 C19 H191 108.2 no
C20 C19 H191 108.7 no
C18 C19 H192 109.0 no
C20 C19 H192 108.4 no
H191 C19 H192 109.7 no
N5 C20 C19 117.7(8) yes
N5 C20 H201 108.2 no
C19 C20 H201 106.5 no
N5 C20 H202 106.8 no
C19 C20 H202 107.6 no
H201 C20 H202 109.9 no
C4 C21 C22 118.0(7) yes
C4 C21 C26 122.6(7) yes
C22 C21 C26 119.4(7) yes
C21 C22 C23 122.8(7) yes
C21 C22 H221 118.6 no
C23 C22 H221 118.6 no
C22 C23 C24 116.8(6) yes
C22 C23 C25 122.9(7) yes
C24 C23 C25 120.3(7) yes
C23 C24 C3 122.7(7) yes
C23 C24 H241 118.9 no
C3 C24 H241 118.4 no
C23 C25 H251 110.7 no
C23 C25 H252 109.9 no
H251 C25 H252 109.1 no
C23 C25 H253 109.4 no
H251 C25 H253 108.9 no
H252 C25 H253 108.8 no
C21 C26 H261 109.1 no
C21 C26 H262 110.0 no
H261 C26 H262 108.8 no
C21 C26 H263 110.5 no
H261 C26 H263 109.0 no
H262 C26 H263 109.3 no
Ir1 C27 N28 130.8(5) yes
Ir1 C27 N33 110.1(5) yes
N28 C27 N33 119.1(6) yes
C27 N28 C29 123.2(7) yes
C27 N28 C43 119.9(6) yes
C29 N28 C43 116.7(6) yes
C67 C28 F500 113.0(5) yes
C67 C28 F501 112.8(5) yes
F500 C28 F501 105.64(5) yes
C67 C28 F502 113.5(5) yes
F500 C28 F502 105.61(5) yes
F501 C28 F502 105.57(5) yes
C67 C28 F503 104.0(7) yes
C67 C28 F504 119.8(8) yes
F503 C28 F504 105.60(5) yes
C67 C28 F505 115.0(8) yes
F503 C28 F505 105.59(5) yes
F504 C28 F505 105.62(5) yes
N28 C29 C30 113.7(7) yes
N28 C29 H291 108.6 no
C30 C29 H291 108.9 no
N28 C29 H292 107.8 no
C30 C29 H292 108.2 no
H291 C29 H292 109.6 no
C29 C30 C31 111.0(7) yes
C29 C30 H301 108.2 no
C31 C30 H301 109.2 no
C29 C30 H302 109.2 no
C31 C30 H302 109.8 no
H301 C30 H302 109.4 no
C30 C31 C32 114.3(8) yes
C30 C31 H311 107.4 no
C32 C31 H311 108.2 no
C30 C31 H312 109.2 no
C32 C31 H312 108.2 no
H311 C31 H312 109.5 no
C31 C32 N33 112.2(7) yes
C31 C32 H321 109.6 no
N33 C32 H321 109.2 no
C31 C32 H322 108.8 no
N33 C32 H322 107.5 no
H321 C32 H322 109.6 no
C32 N33 C27 130.2(6) yes
C32 N33 C34 116.6(6) yes
C27 N33 C34 111.1(5) yes
C83 C33 F800 107.3(6) yes
C83 C33 F801 113.6(6) yes
F800 C33 F801 106.21(5) yes
C83 C33 F802 116.6(6) yes
F800 C33 F802 106.23(5) yes
F801 C33 F802 106.24(5) yes
C83 C33 F803 117.3(6) yes
C83 C33 F804 109.4(6) yes
F803 C33 F804 106.26(5) yes
C83 C33 F805 110.8(6) yes
F803 C33 F805 106.24(5) yes
F804 C33 F805 106.23(5) yes
N33 C34 C35 119.6(6) yes
N33 C34 C40 118.7(6) yes
C35 C34 C40 121.7(7) yes
C34 C35 C36 121.6(7) yes
C34 C35 C37 117.6(7) yes
C36 C35 C37 120.8(7) yes
C35 C36 H361 110.1 no
C35 C36 H362 109.9 no
H361 C36 H362 109.4 no
C35 C36 H363 109.6 no
H361 C36 H363 108.5 no
H362 C36 H363 109.3 no
C35 C37 C38 123.1(7) yes
C35 C37 H371 118.5 no
C38 C37 H371 118.4 no
C37 C38 C39 117.7(7) yes
C37 C38 C42 121.2(7) yes
C39 C38 C42 121.1(7) yes
C38 C39 C40 122.3(7) yes
C38 C39 H391 119.3 no
C40 C39 H391 118.4 no
C34 C40 C39 117.6(6) yes
C34 C40 C41 121.6(7) yes
C39 C40 C41 120.7(7) yes
C40 C41 H411 109.7 no
C40 C41 H412 111.2 no
H411 C41 H412 108.5 no
C40 C41 H413 110.0 no
H411 C41 H413 108.7 no
H412 C41 H413 108.7 no
C38 C42 H421 109.9 no
C38 C42 H422 109.7 no
H421 C42 H422 109.0 no
C38 C42 H423 110.4 no
H421 C42 H423 108.7 no
H422 C42 H423 109.3 no
N28 C43 C44 120.7(6) yes
N28 C43 C50 118.6(7) yes
C44 C43 C50 120.7(7) yes
C43 C44 C45 121.1(7) yes
C43 C44 C46 118.9(7) yes
C45 C44 C46 120.0(7) yes
C44 C45 H451 109.8 no
C44 C45 H452 109.9 no
H451 C45 H452 108.9 no
C44 C45 H453 109.8 no
H451 C45 H453 108.7 no
H452 C45 H453 109.6 no
C44 C46 C47 123.1(7) yes
C44 C46 H461 118.4 no
C47 C46 H461 118.5 no
C46 C47 C48 122.0(8) yes
C46 C47 C49 116.9(7) yes
C48 C47 C49 121.1(7) yes
C47 C48 H481 110.0 no
C47 C48 H482 109.3 no
H481 C48 H482 110.1 no
C47 C48 H483 108.4 no
H481 C48 H483 109.6 no
H482 C48 H483 109.4 no
C47 C49 C50 121.9(7) yes
C47 C49 H491 119.1 no
C50 C49 H491 119.0 no
C49 C50 C43 118.5(7) yes
C49 C50 C51 118.6(7) yes
C43 C50 C51 123.0(7) yes
C50 C51 H511 109.8 no
C50 C51 H512 110.1 no
H511 C51 H512 109.4 no
C50 C51 H513 109.3 no
H511 C51 H513 109.5 no
H512 C51 H513 108.8 no
C77 C52 F400 108.4(7) yes
C77 C52 F401 122.5(7) yes
F400 C52 F401 104.51(5) yes
C77 C52 F402 110.9(7) yes
F400 C52 F402 104.50(5) yes
F401 C52 F402 104.52(5) yes
C77 C52 F403 114.0(5) yes
C77 C52 F404 112.9(5) yes
F403 C52 F404 104.48(5) yes
C77 C52 F405 115.3(5) yes
F403 C52 F405 104.53(5) yes
F404 C52 F405 104.51(5) yes
F52 C53 F54 105.9(6) yes
F52 C53 F55 106.1(6) yes
F54 C53 F55 105.6(6) yes
F52 C53 C56 113.0(6) yes
F54 C53 C56 112.9(6) yes
F55 C53 C56 112.6(6) yes
C58 C55 F900 109.3(6) yes
C58 C55 F901 112.9(6) yes
F900 C55 F901 105.92(5) yes
C58 C55 F902 116.2(6) yes
F900 C55 F902 105.93(5) yes
F901 C55 F902 105.92(5) yes
C58 C55 F903 116.2(6) yes
C58 C55 F904 110.8(5) yes
F903 C55 F904 105.92(5) yes
C58 C55 F905 111.4(6) yes
F903 C55 F905 105.93(5) yes
F904 C55 F905 105.93(5) yes
C53 C56 C57 117.2(6) yes
C53 C56 C61 122.3(6) yes
C57 C56 C61 120.5(6) yes
C56 C57 C58 118.2(6) yes
C56 C57 H571 120.9 no
C58 C57 H571 121.0 no
C55 C58 C57 120.6(5) yes
C55 C58 C59 118.6(6) yes
C57 C58 C59 120.8(6) yes
C58 C59 C60 122.2(6) yes
C58 C59 H591 118.9 no
C60 C59 H591 118.9 no
C59 C60 C61 115.2(6) yes
C59 C60 B62 118.6(5) yes
C61 C60 B62 125.8(6) yes
C60 C61 C56 123.0(6) yes
C60 C61 H611 118.6 no
C56 C61 H611 118.3 no
C60 B62 C63 103.7(5) yes
C60 B62 C73 111.2(5) yes
C63 B62 C73 113.4(5) yes
C60 B62 C79 113.9(5) yes
C63 B62 C79 112.0(5) yes
C73 B62 C79 102.9(5) yes
B62 C63 C64 122.5(6) yes
B62 C63 C68 122.0(6) yes
C64 C63 C68 114.7(6) yes
C63 C64 C65 123.0(6) yes
C63 C64 H641 118.8 no
C65 C64 H641 118.2 no
C64 C65 C66 120.8(6) yes
C64 C65 C69 120.8(6) yes
C66 C65 C69 118.5(6) yes
C65 C66 C67 117.9(6) yes
C65 C66 H661 121.3 no
C67 C66 H661 120.8 no
C28 C67 C66 120.2(6) yes
C28 C67 C68 118.9(6) yes
C66 C67 C68 120.9(7) yes
C63 C68 C67 122.6(6) yes
C63 C68 H681 118.6 no
C67 C68 H681 118.7 no
C65 C69 F300 109.4(6) yes
C65 C69 F301 113.4(6) yes
F300 C69 F301 105.70(5) yes
C65 C69 F302 116.2(6) yes
F300 C69 F302 105.69(5) yes
F301 C69 F302 105.71(5) yes
C65 C69 F303 114.5(5) yes
C65 C69 F304 112.1(4) yes
F303 C69 F304 105.69(5) yes
C65 C69 F305 112.5(5) yes
F303 C69 F305 105.71(5) yes
F304 C69 F305 105.67(5) yes
C75 C72 F600 111.2(5) yes
C75 C72 F601 115.6(6) yes
F600 C72 F601 106.37(5) yes
C75 C72 F602 110.4(6) yes
F600 C72 F602 106.35(5) yes
F601 C72 F602 106.36(5) yes
C75 C72 F603 112.8(6) yes
C75 C72 F604 111.0(6) yes
F603 C72 F604 106.34(5) yes
C75 C72 F605 113.5(7) yes
F603 C72 F605 106.37(5) yes
F604 C72 F605 106.35(5) yes
B62 C73 C74 122.8(6) yes
B62 C73 C78 122.1(6) yes
C74 C73 C78 114.7(6) yes
C73 C74 C75 122.5(7) yes
C73 C74 H741 118.7 no
C75 C74 H741 118.8 no
C72 C75 C74 118.8(6) yes
C72 C75 C76 120.1(6) yes
C74 C75 C76 121.1(7) yes
C75 C76 C77 118.0(6) yes
C75 C76 H761 120.6 no
C77 C76 H761 121.4 no
C52 C77 C76 116.7(6) yes
C52 C77 C78 122.3(6) yes
C76 C77 C78 120.9(6) yes
C73 C78 C77 122.8(6) yes
C73 C78 H781 118.4 no
C77 C78 H781 118.8 no
B62 C79 C80 122.4(6) yes
B62 C79 C84 121.0(6) yes
C80 C79 C84 116.4(6) yes
C79 C80 C81 120.8(7) yes
C79 C80 H801 119.8 no
C81 C80 H801 119.4 no
C80 C81 C82 121.4(7) yes
C80 C81 C85 118.2(7) yes
C82 C81 C85 120.2(6) yes
C81 C82 C83 118.4(7) yes
C81 C82 H821 120.7 no
C83 C82 H821 120.9 no
C33 C83 C82 119.9(6) yes
C33 C83 C84 119.9(7) yes
C82 C83 C84 120.2(7) yes
C79 C84 C83 122.7(7) yes
C79 C84 H841 118.7 no
C83 C84 H841 118.6 no
C81 C85 F700 110.5(6) yes
C81 C85 F701 114.3(5) yes
F700 C85 F701 105.24(5) yes
C81 C85 F702 115.4(6) yes
F700 C85 F702 105.25(5) yes
F701 C85 F702 105.26(5) yes
C81 C85 F703 118.7(7) yes
C81 C85 F704 108.4(6) yes
F703 C85 F704 105.26(5) yes
C81 C85 F705 113.0(7) yes
F703 C85 F705 105.25(5) yes
F704 C85 F705 105.24(5) yes
Cl123 C213 Cl223 106.7(8) yes
Cl123 C213 H2131 107.5 no
Cl223 C213 H2131 120.5 no
Cl123 C213 H2132 101.7 no
Cl223 C213 H2132 114.1 no
H2131 C213 H2132 104.6 no
C41 H412 Ir1 115.2 no

loop_
_geom_bond_atom_site_label_1
_geom_bond_atom_site_label_2
_geom_bond_distance
_geom_bond_publ_flag
Ir1 C2 2.063(6) yes
Ir1 C6 2.073(7) yes
Ir1 H11 1.660 no
Ir1 C27 2.050(7) yes
Ir1 H412 1.981 no
C2 C3 1.487(9) yes
C2 H21 0.972 no
C2 H22 0.977 no
C3 C4 1.381(9) yes
C3 C24 1.397(9) yes
C4 N5 1.450(8) yes
C4 C21 1.403(10) yes
N5 C6 1.362(8) yes
N5 C20 1.508(9) yes
C6 N7 1.348(8) yes
N7 C8 1.461(8) yes
N7 C17 1.475(8) yes
C8 C9 1.404(9) yes
C8 C14 1.393(10) yes
C9 C10 1.511(10) yes
C9 C11 1.401(10) yes
C10 H101 0.963 no
C10 H102 0.962 no
C10 H103 0.966 no
C11 C12 1.374(11) yes
C11 H111 0.935 no
C12 C13 1.380(11) yes
C12 C16 1.505(11) yes
C13 C14 1.389(9) yes
C13 H131 0.936 no
C14 C15 1.496(9) yes
C15 H151 0.962 no
C15 H152 0.963 no
C15 H153 0.962 no
C16 H161 0.960 no
C16 H162 0.962 no
C16 H163 0.961 no
C17 C18 1.506(11) yes
C17 H171 0.970 no
C17 H172 0.975 no
C18 C19 1.544(12) yes
C18 H181 0.970 no
C18 H182 0.973 no
C19 C20 1.442(13) yes
C19 H191 0.979 no
C19 H192 0.986 no
C20 H201 0.979 no
C20 H202 0.974 no
C21 C22 1.396(10) yes
C21 C26 1.523(10) yes
C22 C23 1.382(10) yes
C22 H221 0.939 no
C23 C24 1.403(10) yes
C23 C25 1.495(10) yes
C24 H241 0.923 no
C25 H251 0.962 no
C25 H252 0.960 no
C25 H253 0.957 no
C26 H261 0.969 no
C26 H262 0.964 no
C26 H263 0.970 no
C27 N28 1.338(9) yes
C27 N33 1.354(9) yes
N28 C29 1.479(9) yes
N28 C43 1.445(9) yes
C28 C67 1.488(8) yes
C28 F500 1.327(5) yes
C28 F501 1.334(5) yes
C28 F502 1.336(5) yes
C28 C67 1.488(8) yes
C28 F503 1.348(5) yes
C28 F504 1.325(5) yes
C28 F505 1.333(5) yes
C29 C30 1.520(12) yes
C29 H291 0.975 no
C29 H292 0.974 no
C30 C31 1.512(13) yes
C30 H301 0.970 no
C30 H302 0.978 no
C31 C32 1.520(12) yes
C31 H311 0.969 no
C31 H312 0.971 no
C32 N33 1.488(9) yes
C32 H321 0.970 no
C32 H322 0.970 no
N33 C34 1.450(9) yes
C33 C83 1.479(8) yes
C33 F800 1.350(5) yes
C33 F801 1.345(5) yes
C33 F802 1.340(5) yes
C33 C83 1.479(8) yes
C33 F803 1.334(5) yes
C33 F804 1.349(5) yes
C33 F805 1.347(5) yes
C34 C35 1.406(10) yes
C34 C40 1.406(10) yes
C35 C36 1.507(10) yes
C35 C37 1.381(10) yes
C36 H361 0.960 no
C36 H362 0.962 no
C36 H363 0.960 no
C37 C38 1.395(10) yes
C37 H371 0.929 no
C38 C39 1.387(10) yes
C38 C42 1.508(10) yes
C39 C40 1.403(10) yes
C39 H391 0.937 no
C40 C41 1.495(9) yes
C41 H411 0.963 no
C41 H412 0.965 no
C41 H413 0.966 no
C42 H421 0.962 no
C42 H422 0.962 no
C42 H423 0.960 no
C43 C44 1.383(10) yes
C43 C50 1.396(10) yes
C44 C45 1.521(10) yes
C44 C46 1.374(10) yes
C45 H451 0.959 no
C45 H452 0.963 no
C45 H453 0.967 no
C46 C47 1.387(10) yes
C46 H461 0.929 no
C47 C48 1.505(11) yes
C47 C49 1.391(11) yes
C48 H481 0.965 no
C48 H482 0.966 no
C48 H483 0.966 no
C49 C50 1.398(11) yes
C49 H491 0.929 no
C50 C51 1.536(11) yes
C51 H511 0.963 no
C51 H512 0.959 no
C51 H513 0.958 no
F52 C53 1.333(8) yes
C52 C77 1.476(7) yes
C52 F400 1.345(5) yes
C52 F401 1.332(5) yes
C52 F402 1.338(5) yes
C52 C77 1.476(7) yes
C52 F403 1.340(5) yes
C52 F404 1.342(5) yes
C52 F405 1.336(5) yes
C53 F54 1.344(8) yes
C53 F55 1.338(8) yes
C53 C56 1.493(9) yes
C55 C58 1.484(7) yes
C55 F900 1.353(5) yes
C55 F901 1.350(5) yes
C55 F902 1.351(5) yes
C55 C58 1.484(7) yes
C55 F903 1.348(5) yes
C55 F904 1.355(5) yes
C55 F905 1.353(5) yes
C56 C57 1.394(9) yes
C56 C61 1.377(9) yes
C57 C58 1.389(9) yes
C57 H571 0.929 no
C58 C59 1.384(9) yes
C59 C60 1.412(9) yes
C59 H591 0.931 no
C60 C61 1.400(8) yes
C60 B62 1.644(9) yes
C61 H611 0.929 no
B62 C63 1.617(10) yes
B62 C73 1.642(10) yes
B62 C79 1.646(10) yes
C63 C64 1.409(9) yes
C63 C68 1.409(9) yes
C64 C65 1.391(9) yes
C64 H641 0.929 no
C65 C66 1.392(9) yes
C65 C69 1.485(7) yes
C66 C67 1.388(10) yes
C66 H661 0.935 no
C67 C68 1.399(10) yes
C68 H681 0.929 no
C69 F300 1.343(5) yes
C69 F301 1.333(5) yes
C69 F302 1.336(5) yes
C69 F303 1.341(5) yes
C69 F304 1.342(5) yes
C69 F305 1.338(5) yes
C72 C75 1.505(8) yes
C72 F600 1.356(5) yes
C72 F601 1.344(5) yes
C72 F602 1.355(5) yes
C72 C75 1.505(8) yes
C72 F603 1.356(5) yes
C72 F604 1.361(5) yes
C72 F605 1.348(5) yes
C73 C74 1.399(9) yes
C73 C78 1.397(8) yes
C74 C75 1.393(9) yes
C74 H741 0.933 no
C75 C76 1.368(10) yes
C76 C77 1.377(9) yes
C76 H761 0.935 no
C77 C78 1.387(9) yes
C78 H781 0.930 no
C79 C80 1.404(9) yes
C79 C84 1.395(9) yes
C80 C81 1.402(10) yes
C80 H801 0.936 no
C81 C82 1.382(11) yes
C81 C85 1.477(8) yes
C82 C83 1.386(10) yes
C82 H821 0.931 no
C83 C84 1.392(9) yes
C84 H841 0.930 no
C85 F700 1.354(5) yes
C85 F701 1.346(5) yes
C85 F702 1.347(5) yes
C85 F703 1.343(5) yes
C85 F704 1.355(5) yes
C85 F705 1.349(5) yes
Cl123 C213 1.8346(9) yes
C213 Cl223 1.8346(9) yes
C213 H2131 0.995 no
C213 H2132 1.003 no
